data_2203780
loop_
_publ_author_name
'Chen, Banglin'
'Contreras, Damacio S.'
'Clancy, Yvette L.'
'Fronczek, Frank R.'

_publ_section_title
;
 Chloro[<i>N,N</i>'-ethylenebis(5-carboxysalicylideneiminato)]iron(III)
;
_journal_issue 6
_journal_name_full 'Acta Crystallographica Section E'
_journal_page_first m732
_journal_page_last m734
_journal_paper_doi 10.1107/S160053680401030X
_journal_volume 60
_journal_year 2004
_chemical_formula_iupac '[Fe Cl (C18 H14 N2 O6)]'
_chemical_formula_moiety 'C18 H14 Cl Fe N2 O6'
_chemical_formula_sum 'C18 H14 Cl Fe N2 O6'
_chemical_formula_weight 445.61
_chemical_name_systematic
;
Chloro[N,N'-ethylenebis(5-carboxysalicylideneiminato)]iron(III)
;
_space_group_IT_number 14
_symmetry_cell_setting monoclinic
_symmetry_space_group_name_Hall '-P 2ybc'
_symmetry_space_group_name_H-M 'P 1 21/c 1'
_atom_sites_solution_hydrogens geom
_atom_sites_solution_primary direct
_atom_sites_solution_secondary difmap
_audit_creation_method SHELXL-97
_cell_angle_alpha 90
_cell_angle_beta 101.73(2)
_cell_angle_gamma 90
_cell_formula_units_Z 4
_cell_length_a 9.177(5)
_cell_length_b 15.124(10)
_cell_length_c 13.334(7)
_cell_measurement_reflns_used 6177
_cell_measurement_temperature 102
_cell_measurement_theta_max 26.0
_cell_measurement_theta_min 2.5
_cell_volume 1812.0(18)
_computing_cell_refinement 'HKL SCALEPACK (Otwinowski & Minor, 1997)'
_computing_data_collection 'COLLECT (Nonius, 2000)'
_computing_data_reduction 'HKL SCALEPACK and DENZO  (Otwinowski & Minor, 1997)'
_computing_molecular_graphics 'ORTEP-3 for Windows (Farrugia, 1997)'
_computing_publication_material SHELXL97
_computing_structure_refinement 'SHELXL97 (Sheldrick, 1997)'
_computing_structure_solution 'SIR97 (Altomare et al., 1999)'
_diffrn_ambient_temperature 102
_diffrn_measured_fraction_theta_full 0.998
_diffrn_measured_fraction_theta_max 0.976
_diffrn_measurement_device 'Nonius KappaCCD (with an Oxford Cryosystems Cryostream cooler)'
_diffrn_measurement_method '\w scans with \k offsets'
_diffrn_radiation_monochromator graphite
_diffrn_radiation_source 'fine-focus sealed tube'
_diffrn_radiation_type MoK\a
_diffrn_radiation_wavelength 0.71073
_diffrn_reflns_av_R_equivalents 0.214
_diffrn_reflns_av_sigmaI/netI 0.204
_diffrn_reflns_limit_h_max 11
_diffrn_reflns_limit_h_min -10
_diffrn_reflns_limit_k_max 18
_diffrn_reflns_limit_k_min -18
_diffrn_reflns_limit_l_max 16
_diffrn_reflns_limit_l_min -16
_diffrn_reflns_number 19196
_diffrn_reflns_theta_full 26.2
_diffrn_reflns_theta_max 26.2
_diffrn_reflns_theta_min 3.1
_diffrn_standards_decay_% <2
_diffrn_standards_number 0
_exptl_absorpt_coefficient_mu 1.019
_exptl_absorpt_correction_T_max 0.990
_exptl_absorpt_correction_T_min 0.933
_exptl_absorpt_correction_type multi-scan
_exptl_absorpt_process_details '(HKL SCALEPACK; Otwinowski & Minor, 1997)'
_exptl_crystal_colour red
_exptl_crystal_density_diffrn 1.633
_exptl_crystal_density_method 'not measured'
_exptl_crystal_description blade
_exptl_crystal_F_000 908
_exptl_crystal_size_max 0.13
_exptl_crystal_size_mid 0.05
_exptl_crystal_size_min 0.01
_refine_diff_density_max 0.45
_refine_diff_density_min -0.44
_refine_ls_extinction_method none
_refine_ls_goodness_of_fit_ref 1.013
_refine_ls_hydrogen_treatment constr
_refine_ls_matrix_type full
_refine_ls_number_parameters 255
_refine_ls_number_reflns 3554
_refine_ls_number_restraints 0
_refine_ls_restrained_S_all 1.013
_refine_ls_R_factor_all 0.193
_refine_ls_R_factor_gt 0.074
_refine_ls_shift/su_max 0.000
_refine_ls_shift/su_mean 0.000
_refine_ls_structure_factor_coef Fsqd
_refine_ls_weighting_details 'calc w = 1/[\s^2^(Fo^2^)+(0.0487P)^2^+0.9967P] where P = (Fo^2^+2Fc^2^)/3'
_refine_ls_weighting_scheme calc
_refine_ls_wR_factor_gt 0.128
_refine_ls_wR_factor_ref 0.167
_reflns_number_gt 1615
_reflns_number_total 3554
_reflns_threshold_expression I>2\s(I)
_cod_data_source_file lh6213.cif
_cod_data_source_block I
_cod_depositor_comments
;
The following automatic conversions were performed:
'_symmetry_cell_setting' value 'Monoclinic' changed to 'monoclinic'
according to '/home/saulius/struct/CIF-dictionaries/cif_core.dic'
dictionary named 'cif_core.dic' version 2.4.1 from 2010-06-29.

Automatic conversion script
Id: cif_fix_enum 1527 2010-12-29 10:47:43Z saulius 

The following automatic conversions were performed:

'_symmetry_cell_setting' value 'Monoclinic' changed to 'monoclinic'
according to /home/saulius/struct/CIF-dictionaries/cif_core.dic
dictionary named 'cif_core.dic' version 2.4.1 from 2010-06-29.

Automatic conversion script
Id: cif_fix_values 1715 2011-07-08 13:25:40Z adriana 
;
_cod_original_sg_symbol_H-M 'P 21/c'
_cod_database_code 2203780
_cod_database_fobs_code 2203780

loop_
_symmetry_equiv_pos_as_xyz
'x, y, z'
'-x, y+1/2, -z+1/2'
'-x, -y, -z'
'x, -y-1/2, z-1/2'

loop_
_atom_site_label
_atom_site_fract_x
_atom_site_fract_y
_atom_site_fract_z
_atom_site_U_iso_or_equiv
_atom_site_adp_type
_atom_site_calc_flag
_atom_site_refinement_flags
_atom_site_occupancy
_atom_site_type_symbol
Fe1 0.59099(11) 0.51971(6) 0.36826(9) 0.0293(3) Uani d . 1 Fe
Cl1 0.6587(2) 0.60412(14) 0.24890(17) 0.0482(6) Uani d . 1 Cl
O1 0.7640(5) 0.4637(3) 0.4402(4) 0.0281(12) Uani d . 1 O
O2 0.5784(5) 0.6022(3) 0.4744(4) 0.0321(12) Uani d . 1 O
O3 1.1629(5) 0.1255(3) 0.4965(4) 0.0372(14) Uani d . 1 O
H3O 1.2033 0.0773 0.4867 0.056 Uiso calc R 1 H
O4 0.9777(5) 0.0708(3) 0.3781(4) 0.0329(13) Uani d . 1 O
O5 0.1144(5) 0.9162(3) 0.3708(4) 0.0340(13) Uani d . 1 O
H5O 0.0777 0.9672 0.3691 0.051 Uiso calc R 1 H
O6 0.2972(5) 0.9789(3) 0.4856(4) 0.0347(12) Uani d . 1 O
N1 0.5306(6) 0.3983(4) 0.2977(4) 0.0272(14) Uani d . 1 N
N2 0.3560(6) 0.5279(4) 0.3316(4) 0.0281(14) Uani d . 1 N
C1 0.8275(7) 0.3866(4) 0.4336(6) 0.0257(17) Uani d . 1 C
C2 0.9716(7) 0.3716(4) 0.4914(6) 0.0289(18) Uani d . 1 C
H2 1.0226 0.4182 0.5317 0.035 Uiso calc R 1 H
C3 1.0394(7) 0.2916(5) 0.4907(6) 0.0308(19) Uani d . 1 C
H3 1.1375 0.2834 0.5294 0.037 Uiso calc R 1 H
C4 0.9651(8) 0.2203(4) 0.4328(6) 0.0282(18) Uani d . 1 C
C5 0.8241(7) 0.2342(4) 0.3761(5) 0.0234(16) Uani d . 1 C
H5 0.7733 0.1866 0.3376 0.028 Uiso calc R 1 H
C6 0.7532(7) 0.3163(4) 0.3736(5) 0.0221(16) Uani d . 1 C
C7 0.6047(8) 0.3247(5) 0.3109(5) 0.0273(17) Uani d . 1 C
H7 0.5591 0.2733 0.2776 0.033 Uiso calc R 1 H
C8 0.3841(8) 0.3981(5) 0.2319(6) 0.0367(19) Uani d . 1 C
H8A 0.3488 0.3366 0.2180 0.044 Uiso calc R 1 H
H8B 0.3877 0.4269 0.1658 0.044 Uiso calc R 1 H
C9 0.2787(8) 0.4484(4) 0.2862(6) 0.0319(18) Uani d . 1 C
H9A 0.1869 0.4648 0.2367 0.038 Uiso calc R 1 H
H9B 0.2507 0.4110 0.3402 0.038 Uiso calc R 1 H
C10 0.2833(8) 0.5978(4) 0.3453(5) 0.0260(17) Uani d . 1 C
H10 0.1787 0.5982 0.3206 0.031 Uiso calc R 1 H
C11 0.3523(7) 0.6760(4) 0.3963(5) 0.0224(16) Uani d . 1 C
C12 0.2685(8) 0.7550(4) 0.3877(6) 0.0258(17) Uani d . 1 C
H12 0.1702 0.7558 0.3477 0.031 Uiso calc R 1 H
C13 0.3291(7) 0.8321(4) 0.4376(5) 0.0226(16) Uani d . 1 C
C14 0.4725(7) 0.8293(5) 0.4997(6) 0.0279(18) Uani d . 1 C
H14 0.5144 0.8815 0.5335 0.034 Uiso calc R 1 H
C15 0.5523(7) 0.7524(4) 0.5120(5) 0.0239(17) Uani d . 1 C
H15 0.6471 0.7512 0.5568 0.029 Uiso calc R 1 H
C16 0.4975(7) 0.6759(4) 0.4601(6) 0.0289(18) Uani d . 1 C
C17 1.0357(8) 0.1323(4) 0.4327(6) 0.0305(19) Uani d . 1 C
C18 0.2460(7) 0.9158(4) 0.4327(5) 0.0250(17) Uani d . 1 C

loop_
_atom_site_aniso_label
_atom_site_aniso_U_11
_atom_site_aniso_U_22
_atom_site_aniso_U_33
_atom_site_aniso_U_12
_atom_site_aniso_U_13
_atom_site_aniso_U_23
Fe1 0.0317(6) 0.0227(5) 0.0303(6) 0.0076(5) -0.0013(4) -0.0019(6)
Cl1 0.0601(14) 0.0407(13) 0.0438(14) 0.0025(10) 0.0111(11) 0.0080(11)
O1 0.026(3) 0.015(2) 0.042(3) 0.008(2) 0.003(2) -0.002(2)
O2 0.037(3) 0.020(3) 0.034(3) 0.011(2) -0.003(2) -0.004(2)
O3 0.026(3) 0.024(3) 0.055(4) 0.008(2) -0.007(3) -0.009(3)
O4 0.029(3) 0.019(3) 0.047(4) 0.007(2) 0.000(3) -0.009(3)
O5 0.029(3) 0.022(3) 0.045(3) 0.010(2) -0.006(3) -0.004(3)
O6 0.034(3) 0.017(2) 0.049(3) 0.004(2) 0.000(2) -0.009(3)
N1 0.026(3) 0.032(3) 0.018(3) 0.006(3) -0.009(3) -0.003(3)
N2 0.038(3) 0.019(3) 0.026(3) 0.008(3) 0.002(3) -0.005(3)
C1 0.028(4) 0.018(4) 0.031(5) 0.007(3) 0.006(4) 0.003(3)
C2 0.025(4) 0.017(4) 0.041(5) 0.007(3) -0.001(4) -0.002(3)
C3 0.020(4) 0.033(4) 0.039(5) -0.003(3) 0.005(4) -0.003(4)
C4 0.026(4) 0.023(4) 0.037(5) 0.002(3) 0.010(4) 0.000(4)
C5 0.024(4) 0.018(4) 0.027(4) 0.004(3) 0.004(3) -0.003(3)
C6 0.024(4) 0.021(4) 0.020(4) 0.005(3) 0.003(3) 0.003(3)
C7 0.038(4) 0.025(4) 0.019(4) 0.003(3) 0.007(3) 0.001(3)
C8 0.035(4) 0.033(4) 0.037(5) 0.009(4) -0.004(4) -0.006(4)
C9 0.034(4) 0.021(4) 0.035(5) 0.006(3) -0.006(4) -0.003(3)
C10 0.034(4) 0.025(4) 0.019(4) 0.007(3) 0.004(3) 0.007(3)
C11 0.027(4) 0.013(3) 0.027(4) 0.007(3) 0.007(3) -0.004(3)
C12 0.029(4) 0.024(4) 0.029(4) 0.006(3) 0.018(4) 0.000(3)
C13 0.023(4) 0.018(4) 0.030(5) 0.005(3) 0.012(3) 0.002(3)
C14 0.031(4) 0.015(4) 0.038(5) -0.006(3) 0.008(4) 0.002(3)
C15 0.018(4) 0.019(4) 0.032(5) 0.004(3) 0.001(3) 0.003(3)
C16 0.024(4) 0.024(4) 0.037(5) 0.012(3) 0.004(4) 0.001(4)
C17 0.023(4) 0.020(4) 0.047(5) 0.001(3) 0.005(4) -0.002(4)
C18 0.029(4) 0.018(4) 0.029(5) 0.006(3) 0.008(4) 0.000(3)

loop_
_atom_type_symbol
_atom_type_description
_atom_type_scat_dispersion_real
_atom_type_scat_dispersion_imag
_atom_type_scat_source
C C 0.0033 0.0016 'International Tables Vol C Tables 4.2.6.8 and 6.1.1.4'
H H 0.0000 0.0000 'International Tables Vol C Tables 4.2.6.8 and 6.1.1.4'
Cl Cl 0.1484 0.1585 'International Tables Vol C Tables 4.2.6.8 and 6.1.1.4'
Fe Fe 0.3463 0.8444 'International Tables Vol C Tables 4.2.6.8 and 6.1.1.4'
N N 0.0061 0.0033 'International Tables Vol C Tables 4.2.6.8 and 6.1.1.4'
O O 0.0106 0.0060 'International Tables Vol C Tables 4.2.6.8 and 6.1.1.4'

loop_
_geom_angle_atom_site_label_1
_geom_angle_atom_site_label_2
_geom_angle_atom_site_label_3
_geom_angle
_geom_angle_publ_flag
O1 Fe1 O2 95.1(2) yes
O1 Fe1 N1 87.3(2) yes
O2 Fe1 N1 149.3(2) yes
O1 Fe1 N2 149.2(2) yes
O2 Fe1 N2 85.4(2) yes
N1 Fe1 N2 77.4(2) yes
O1 Fe1 Cl1 107.07(16) yes
O2 Fe1 Cl1 102.90(16) yes
N1 Fe1 Cl1 105.63(18) yes
N2 Fe1 Cl1 102.78(17) yes
C1 O1 Fe1 134.8(4) ?
C16 O2 Fe1 123.9(5) ?
C17 O3 H3O 109.5 ?
C18 O5 H5O 109.5 ?
C7 N1 C8 118.5(6) ?
C7 N1 Fe1 127.6(5) ?
C8 N1 Fe1 113.8(4) ?
C10 N2 C9 120.9(6) ?
C10 N2 Fe1 123.4(5) ?
C9 N2 Fe1 115.7(4) ?
O1 C1 C2 119.1(6) ?
O1 C1 C6 122.3(6) ?
C2 C1 C6 118.6(6) ?
C3 C2 C1 121.2(7) ?
C3 C2 H2 119.4 ?
C1 C2 H2 119.4 ?
C2 C3 C4 120.6(6) ?
C2 C3 H3 119.7 ?
C4 C3 H3 119.7 ?
C5 C4 C3 118.5(6) ?
C5 C4 C17 120.0(6) ?
C3 C4 C17 121.4(6) ?
C4 C5 C6 122.0(6) ?
C4 C5 H5 119.0 ?
C6 C5 H5 119.0 ?
C5 C6 C1 118.9(6) ?
C5 C6 C7 118.0(6) ?
C1 C6 C7 123.1(6) ?
N1 C7 C6 123.9(6) ?
N1 C7 H7 118.0 ?
C6 C7 H7 118.0 ?
N1 C8 C9 108.2(6) ?
N1 C8 H8A 110.1 ?
C9 C8 H8A 110.1 ?
N1 C8 H8B 110.1 ?
C9 C8 H8B 110.1 ?
H8A C8 H8B 108.4 ?
N2 C9 C8 107.8(6) ?
N2 C9 H9A 110.1 ?
C8 C9 H9A 110.1 ?
N2 C9 H9B 110.1 ?
C8 C9 H9B 110.1 ?
H9A C9 H9B 108.5 ?
N2 C10 C11 123.5(6) ?
N2 C10 H10 118.3 ?
C11 C10 H10 118.3 ?
C12 C11 C16 118.5(6) ?
C12 C11 C10 118.3(6) ?
C16 C11 C10 123.1(6) ?
C13 C12 C11 120.5(7) ?
C13 C12 H12 119.7 ?
C11 C12 H12 119.7 ?
C12 C13 C14 119.2(6) ?
C12 C13 C18 122.8(6) ?
C14 C13 C18 117.9(6) ?
C15 C14 C13 120.7(7) ?
C15 C14 H14 119.6 ?
C13 C14 H14 119.6 ?
C14 C15 C16 121.2(7) ?
C14 C15 H15 119.4 ?
C16 C15 H15 119.4 ?
O2 C16 C15 119.4(6) ?
O2 C16 C11 120.8(6) ?
C15 C16 C11 119.7(6) ?
O4 C17 O3 123.3(6) ?
O4 C17 C4 122.8(7) ?
O3 C17 C4 113.9(6) ?
O6 C18 O5 123.6(6) ?
O6 C18 C13 120.7(6) ?
O5 C18 C13 115.7(6) ?

loop_
_geom_bond_atom_site_label_1
_geom_bond_atom_site_label_2
_geom_bond_distance
_geom_bond_publ_flag
Fe1 O1 1.881(4) yes
Fe1 O2 1.907(5) yes
Fe1 N1 2.086(6) yes
Fe1 N2 2.116(6) yes
Fe1 Cl1 2.225(3) yes
O1 C1 1.315(7) ?
O2 C16 1.332(7) ?
O3 C17 1.301(8) ?
O3 H3O 0.8400 ?
O4 C17 1.233(8) ?
O5 C18 1.317(8) ?
O5 H5O 0.8400 ?
O6 C18 1.223(8) ?
N1 C7 1.298(8) ?
N1 C8 1.449(9) ?
N2 C10 1.282(8) ?
N2 C9 1.463(8) ?
C1 C2 1.408(9) ?
C1 C6 1.419(9) ?
C2 C3 1.362(9) ?
C2 H2 0.9500 ?
C3 C4 1.417(9) ?
C3 H3 0.9500 ?
C4 C5 1.375(9) ?
C4 C17 1.481(9) ?
C5 C6 1.398(8) ?
C5 H5 0.9500 ?
C6 C7 1.453(9) ?
C7 H7 0.9500 ?
C8 C9 1.524(9) ?
C8 H8A 0.9900 ?
C8 H8B 0.9900 ?
C9 H9A 0.9900 ?
C9 H9B 0.9900 ?
C10 C11 1.445(9) ?
C10 H10 0.9500 ?
C11 C12 1.413(8) ?
C11 C16 1.427(9) ?
C12 C13 1.401(9) ?
C12 H12 0.9500 ?
C13 C14 1.405(9) ?
C13 C18 1.472(9) ?
C14 C15 1.367(9) ?
C14 H14 0.9500 ?
C15 C16 1.389(9) ?
C15 H15 0.9500 ?

loop_
_geom_hbond_atom_site_label_D
_geom_hbond_atom_site_label_H
_geom_hbond_atom_site_label_A
_geom_hbond_site_symmetry_A
_geom_hbond_distance_DH
_geom_hbond_distance_HA
_geom_hbond_distance_DA
_geom_hbond_angle_DHA
O3 H3O O6 1_645 0.84 1.72 2.555(6) 172
O5 H5O O4 1_465 0.84 1.83 2.664(6) 171

loop_
_geom_torsion_atom_site_label_1
_geom_torsion_atom_site_label_2
_geom_torsion_atom_site_label_3
_geom_torsion_atom_site_label_4
_geom_torsion
O2 Fe1 O1 C1 159.6(6)
N1 Fe1 O1 C1 10.3(6)
N2 Fe1 O1 C1 70.0(8)
Cl1 Fe1 O1 C1 -95.2(6)
O1 Fe1 O2 C16 162.6(5)
N1 Fe1 O2 C16 -104.2(6)
N2 Fe1 O2 C16 -48.3(5)
Cl1 Fe1 O2 C16 53.8(5)
O1 Fe1 N1 C7 -1.0(6)
O2 Fe1 N1 C7 -96.4(7)
N2 Fe1 N1 C7 -154.1(6)
Cl1 Fe1 N1 C7 106.0(6)
O1 Fe1 N1 C8 174.9(5)
O2 Fe1 N1 C8 79.5(7)
N2 Fe1 N1 C8 21.8(5)
Cl1 Fe1 N1 C8 -78.2(5)
O1 Fe1 N2 C10 123.3(6)
O2 Fe1 N2 C10 31.1(6)
N1 Fe1 N2 C10 -174.5(6)
Cl1 Fe1 N2 C10 -71.1(6)
O1 Fe1 N2 C9 -58.2(7)
O2 Fe1 N2 C9 -150.4(5)
N1 Fe1 N2 C9 3.9(5)
Cl1 Fe1 N2 C9 107.4(5)
Fe1 O1 C1 C2 170.2(5)
Fe1 O1 C1 C6 -12.7(11)
O1 C1 C2 C3 177.0(7)
C6 C1 C2 C3 -0.2(11)
C1 C2 C3 C4 -1.1(11)
C2 C3 C4 C5 1.0(11)
C2 C3 C4 C17 -178.8(7)
C3 C4 C5 C6 0.5(11)
C17 C4 C5 C6 -179.7(7)
C4 C5 C6 C1 -1.8(11)
C4 C5 C6 C7 179.6(7)
O1 C1 C6 C5 -175.5(6)
C2 C1 C6 C5 1.7(10)
O1 C1 C6 C7 3.1(11)
C2 C1 C6 C7 -179.8(7)
C8 N1 C7 C6 179.1(7)
Fe1 N1 C7 C6 -5.3(10)
C5 C6 C7 N1 -176.1(7)
C1 C6 C7 N1 5.4(11)
C7 N1 C8 C9 134.0(7)
Fe1 N1 C8 C9 -42.2(7)
C10 N2 C9 C8 151.9(6)
Fe1 N2 C9 C8 -26.6(7)
N1 C8 C9 N2 43.2(8)
C9 N2 C10 C11 175.4(6)
Fe1 N2 C10 C11 -6.2(10)
N2 C10 C11 C12 166.4(6)
N2 C10 C11 C16 -17.5(11)
C16 C11 C12 C13 2.4(10)
C10 C11 C12 C13 178.6(6)
C11 C12 C13 C14 -2.4(10)
C11 C12 C13 C18 -179.0(6)
C12 C13 C14 C15 -0.3(10)
C18 C13 C14 C15 176.5(6)
C13 C14 C15 C16 3.0(11)
Fe1 O2 C16 C15 -142.0(6)
Fe1 O2 C16 C11 41.2(9)
C14 C15 C16 O2 -179.8(7)
C14 C15 C16 C11 -3.0(11)
C12 C11 C16 O2 177.0(6)
C10 C11 C16 O2 1.0(11)
C12 C11 C16 C15 0.3(11)
C10 C11 C16 C15 -175.7(7)
C5 C4 C17 O4 5.0(12)
C3 C4 C17 O4 -175.2(7)
C5 C4 C17 O3 -174.0(7)
C3 C4 C17 O3 5.8(10)
C12 C13 C18 O6 172.5(7)
C14 C13 C18 O6 -4.1(10)
C12 C13 C18 O5 -5.7(10)
C14 C13 C18 O5 177.6(6)
